data_4350658
loop_
_publ_author_name
'Naik, Susmita'
'Mague, Joel T.'
'Balakrishna, Maravanji S.'

_publ_section_title
;
 Short-bite PNP ligand-supported rare tetranuclear [Cu4I4] clusters:
 structural and photoluminescence studies.
;
_journal_issue 7
_journal_name_full 'Inorganic chemistry'
_journal_page_first 3864
_journal_page_last 3873
_journal_paper_doi 10.1021/ic500240j
_journal_volume 53
_journal_year 2014
_chemical_formula_moiety 'C92 H98 Br4 Cu4 N2 O16 P4'
_chemical_formula_sum 'C92 H98 Br4 Cu4 N2 O16 P4'
_chemical_formula_weight 2185.46
_space_group_crystal_system monoclinic
_space_group_IT_number 14
_space_group_name_Hall '-P 2ybc'
_space_group_name_H-M_alt 'P 1 21/c 1'
_atom_sites_solution_hydrogens geom
_audit_creation_date 2014-01-21
_audit_creation_method
;
  Olex2 1.2
  (compiled Apr 23 2013 17:54:37, GUI svn.r4466)
;
_cell_angle_alpha 90
_cell_angle_beta 102.268(2)
_cell_angle_gamma 90
_cell_formula_units_Z 4
_cell_length_a 16.6114(4)
_cell_length_b 17.5727(4)
_cell_length_c 32.0136(6)
_cell_measurement_temperature 150(2)
_cell_volume 9131.6(4)
_computing_molecular_graphics
;
O. V. Dolomanov, L. J. Bourhis, R. J. Gildea, J. A. K. Howard and H. Puschmann,
OLEX2: a complete structure solution, refinement and analysis program.
J. Appl. Cryst. (2009). 42, 339-341.
;
_computing_publication_material
;
O. V. Dolomanov, L. J. Bourhis, R. J. Gildea, J. A. K. Howard and H. Puschmann,
OLEX2: a complete structure solution, refinement and analysis program.
J. Appl. Cryst. (2009). 42, 339-341.
;
_computing_structure_refinement
;
SHELXL, G.M. Sheldrick, Acta Cryst.
(2008). A64, 112-122
;
_diffrn_ambient_temperature 150.15
_diffrn_measured_fraction_theta_full 0.993
_diffrn_measured_fraction_theta_max 0.896
_diffrn_radiation_type MoK\a
_diffrn_radiation_wavelength 0.71073
_diffrn_reflns_av_R_equivalents 0.0519
_diffrn_reflns_av_unetI/netI 0.1557
_diffrn_reflns_Laue_measured_fraction_full 0.993
_diffrn_reflns_Laue_measured_fraction_max 0.896
_diffrn_reflns_limit_h_max 24
_diffrn_reflns_limit_h_min -24
_diffrn_reflns_limit_k_max 25
_diffrn_reflns_limit_k_min -25
_diffrn_reflns_limit_l_max 42
_diffrn_reflns_limit_l_min -48
_diffrn_reflns_number 105635
_diffrn_reflns_point_group_measured_fraction_full 0.993
_diffrn_reflns_point_group_measured_fraction_max 0.896
_diffrn_reflns_theta_full 28.500
_diffrn_reflns_theta_max 32.778
_diffrn_reflns_theta_min 3.032
_exptl_absorpt_coefficient_mu 2.805
_exptl_crystal_density_diffrn 1.592
_exptl_crystal_F_000 4444
_exptl_crystal_size_max 0.28
_exptl_crystal_size_mid 0.21
_exptl_crystal_size_min 0.16
_refine_diff_density_max 0.820
_refine_diff_density_min -0.725
_refine_diff_density_rms 0.067
_refine_ls_extinction_method none
_refine_ls_goodness_of_fit_ref 0.766
_refine_ls_hydrogen_treatment constr
_refine_ls_matrix_type full
_refine_ls_number_parameters 1157
_refine_ls_number_reflns 30306
_refine_ls_number_restraints 230
_refine_ls_restrained_S_all 0.786
_refine_ls_R_factor_all 0.1251
_refine_ls_R_factor_gt 0.0356
_refine_ls_shift/su_max 0.002
_refine_ls_shift/su_mean 0.000
_refine_ls_structure_factor_coef Fsqd
_refine_ls_weighting_details
;
 w=1/[\s^2^(Fo^2^)+(0.0216P)^2^]
 where P=(Fo^2^+2Fc^2^)/3
;
_refine_ls_weighting_scheme calc
_refine_ls_wR_factor_gt 0.0543
_refine_ls_wR_factor_ref 0.0603
_reflns_Friedel_coverage 0.000
_reflns_number_gt 12940
_reflns_number_total 30306
_reflns_threshold_expression 'I > 2\s(I)'
_cod_data_source_file ic500240j_si_001.cif
_cod_data_source_block msb049
_cod_database_code 4350658
_olex2_refinement_description
;
1. Fixed Uiso
 At 1.2 times of:
  All C(H) groups, All C(H,H) groups
 At 1.5 times of:
  All C(H,H,H) groups
2. Restrained distances
 C5-C8 = C5-C8A = C15-C18 = C15-C18A = C61-C64 = C61-C64A
 1.523 with sigma of 0.004
 C71-C74 = C71-C74A = C81-C84 = C81-C84A
 1.523 with sigma of 0.004
 C8-C9 = C8A-C9A = C18-C19 = C18A-C19A = C64-C65 = C64A-C65A
 1.504 with sigma of 0.004
 C74-C75 = C74A-C75A = C84-C85 = C84A-C85A
 1.504 with sigma of 0.004
 C9-C10 = C9A-C10A = C19-C20 = C19A-C20A = C65-C66 = C65A-C66A
 1.308 with sigma of 0.005
 C75-C76 = C75A-C76A = C85-C86 = C85A-C86A
 1.308 with sigma of 0.005
 C5-C9 = C5-C9A = C15-C19 = C15-C19A = C61-C65 = C61-C65A
 2.513 with sigma of 0.007
 C71-C75 = C71-C75A = C81-C85 = C81-C85A
 2.513 with sigma of 0.007
 C8-C10 = C8A-C10A = C18-C20 = C18A-C20A = C64-C66 = C64A-C66A
 2.467 with sigma of 0.007
 C74-C76 = C74A-C76A = C84-C86 = C84A-C86A
 2.467 with sigma of 0.007
3. Uiso/Uaniso restraints and constraints
Uanis(C8) \\sim Ueq, Uanis(C9) \\sim Ueq, Uanis(C10) \\sim Ueq, Uanis(C8A) \\sim Ueq, Uanis(C9A) \\sim Ueq, Uanis(C10A) \\sim Ueq, Uanis(C18) \\sim Ueq, Uanis(C19) \\sim Ueq, Uanis(C20) \\sim Ueq, Uanis(C18A) \\sim Ueq, Uanis(C19A) \\sim Ueq, Uanis(C20A) \\sim Ueq, Uanis(C64) \\sim Ueq, Uanis(C65) \\sim Ueq, Uanis(C66) \\sim Ueq, Uanis(C64A) \\sim Ueq, Uanis(C65A) \\sim Ueq, Uanis(C66A) \\sim Ueq, Uanis(C74) \\sim Ueq, Uanis(C75) \\sim Ueq, Uanis(C76) \\sim Ueq, Uanis(C74A) \\sim Ueq, Uanis(C75A) \\sim Ueq, Uanis(C76A) \\sim Ueq, Uanis(C84) \\sim Ueq, Uanis(C85) \\sim Ueq, Uanis(C86) \\sim Ueq, Uanis(C84A) \\sim Ueq, Uanis(C85A) \\sim Ueq, Uanis(C86A) \\sim Ueq: with sigma of 0.006 and sigma for terminal atoms of 0.012
Uanis(C86) = Uanis(C86A)
Uanis(C85) = Uanis(C85A)
Uanis(C84) = Uanis(C84A)
Uanis(C76) = Uanis(C76A)
Uanis(C75) = Uanis(C75A)
Uanis(C74) = Uanis(C74A)
Uanis(C66) = Uanis(C66A)
Uanis(C65) = Uanis(C65A)
Uanis(C64) = Uanis(C64A)
Uanis(C20) = Uanis(C20A)
Uanis(C19) = Uanis(C19A)
Uanis(C18) = Uanis(C18A)
Uanis(C10) = Uanis(C10A)
Uanis(C9) = Uanis(C9A)
Uanis(C8) = Uanis(C8A)
4. Others
 Sof(C8A)=Sof(H8AA)=Sof(H8AB)=Sof(C9A)=Sof(H9A)=Sof(C10A)=Sof(H10C)=Sof(H10D)=
 1-FVAR(1)
 Sof(C8)=Sof(H8A)=Sof(H8B)=Sof(C9)=Sof(H9)=Sof(C10)=Sof(H10A)=Sof(H10B)=FVAR(1)
 Sof(C18A)=Sof(H18C)=Sof(H18D)=Sof(C19A)=Sof(H19A)=Sof(C20A)=Sof(H20C)=
 Sof(H20D)=1-FVAR(2)
 Sof(C18)=Sof(H18A)=Sof(H18B)=Sof(C19)=Sof(H19)=Sof(C20)=Sof(H20A)=Sof(H20B)=
 FVAR(2)
 Sof(C64A)=Sof(H64C)=Sof(H64D)=Sof(C65A)=Sof(H65A)=Sof(C66A)=Sof(H66C)=
 Sof(H66D)=1-FVAR(3)
 Sof(C64)=Sof(H64A)=Sof(H64B)=Sof(C65)=Sof(H65)=Sof(C66)=Sof(H66A)=Sof(H66B)=
 FVAR(3)
 Sof(C74A)=Sof(H74C)=Sof(H74D)=Sof(C75A)=Sof(H75A)=Sof(C76A)=Sof(H76C)=
 Sof(H76D)=1-FVAR(4)
 Sof(C74)=Sof(H74A)=Sof(H74B)=Sof(C75)=Sof(H75)=Sof(C76)=Sof(H76A)=Sof(H76B)=
 FVAR(4)
 Sof(C84A)=Sof(H84C)=Sof(H84D)=Sof(C85A)=Sof(H85A)=Sof(C86A)=Sof(H86C)=
 Sof(H86D)=1-FVAR(5)
 Sof(C84)=Sof(H84A)=Sof(H84B)=Sof(C85)=Sof(H85)=Sof(C86)=Sof(H86A)=Sof(H86B)=
 FVAR(5)
5.a Secondary CH2 refined with riding coordinates:
 C8(H8A,H8B), C8A(H8AA,H8AB), C18(H18A,H18B), C18A(H18C,H18D), C28(H28A,H28B),
 C38(H38A,H38B), C54(H54A,H54B), C64(H64A,H64B), C64A(H64C,H64D), C74(H74A,
 H74B), C74A(H74C,H74D), C84(H84A,H84B), C84A(H84C,H84D)
5.b Aromatic/amide H refined with riding coordinates:
 C4(H4), C6(H6), C7(H7), C9(H9), C9A(H9A), C14(H14), C16(H16), C17(H17),
 C19(H19), C19A(H19A), C24(H24), C26(H26), C27(H27), C29(H29), C34(H34),
 C36(H36), C37(H37), C39(H39), C42(H42), C43(H43), C44(H44), C45(H45), C46(H46),
  C50(H50), C52(H52), C53(H53), C55(H55), C60(H60), C62(H62), C63(H63),
 C65(H65), C65A(H65A), C70(H70), C72(H72), C73(H73), C75(H75), C75A(H75A),
 C80(H80), C82(H82), C83(H83), C85(H85), C85A(H85A), C88(H88), C89(H89),
 C90(H90), C91(H91), C92(H92)
5.c X=CH2 refined with riding coordinates:
 C10(H10A,H10B), C10A(H10C,H10D), C20(H20A,H20B), C20A(H20C,H20D), C30(H30A,
 H30B), C40(H40A,H40B), C56(H56A,H56B), C66(H66A,H66B), C66A(H66C,H66D),
 C76(H76A,H76B), C76A(H76C,H76D), C86(H86A,H86B), C86A(H86C,H86D)
5.d Idealised Me refined as rotating group:
 C3(H3A,H3B,H3C), C13(H13A,H13B,H13C), C23(H23A,H23B,H23C), C33(H33A,H33B,
 H33C), C49(H49A,H49B,H49C), C59(H59A,H59B,H59C), C69(H69A,H69B,H69C), C79(H79A,
 H79B,H79C)
;
_shelx_estimated_absorpt_t_max 0.662
_shelx_estimated_absorpt_t_min 0.507
_shelx_space_group_comment
;
The symmetry employed for this shelxl refinement is uniquely defined
by the following loop, which should always be used as a source of
symmetry information in preference to the above space-group names.
They are only intended as comments.
;
_shelxl_version_number 2012-9

loop_
_space_group_symop_operation_xyz
'x, y, z'
'-x, y+1/2, -z+1/2'
'-x, -y, -z'
'x, -y-1/2, z-1/2'

loop_
_atom_site_label
_atom_site_type_symbol
_atom_site_fract_x
_atom_site_fract_y
_atom_site_fract_z
_atom_site_U_iso_or_equiv
_atom_site_adp_type
_atom_site_occupancy
_atom_site_site_symmetry_order
_atom_site_calc_flag
_atom_site_refinement_flags_posn
_atom_site_refinement_flags_adp
_atom_site_refinement_flags_occupancy
_atom_site_disorder_assembly
_atom_site_disorder_group
Cu1 Cu 0.87881(2) 0.22564(2) 0.16663(2) 0.05005(10) Uani 1 1 d . . . . .
Cu2 Cu 0.70825(2) 0.22175(2) 0.16693(2) 0.03355(8) Uani 1 1 d . . . . .
Cu3 Cu 0.65833(2) 0.23100(2) 0.07745(2) 0.04082(9) Uani 1 1 d . . . . .
Cu4 Cu 0.82762(2) 0.19976(2) 0.08012(2) 0.03286(8) Uani 1 1 d . . . . .
Br1 Br 0.76991(2) 0.11591(2) 0.13253(2) 0.03283(6) Uani 1 1 d . . . . .
Br2 Br 0.76958(2) 0.31903(2) 0.11484(2) 0.03152(6) Uani 1 1 d . . . . .
Br3 Br 0.56821(2) 0.22556(2) 0.12597(2) 0.04333(7) Uani 1 1 d . . . . .
Br4 Br 0.97027(2) 0.20886(2) 0.11886(2) 0.03452(7) Uani 1 1 d . . . . .
P1 P 0.90805(4) 0.26013(3) 0.23296(2) 0.02674(15) Uani 1 1 d . . . . .
P2 P 0.73504(4) 0.24695(3) 0.23452(2) 0.02623(15) Uani 1 1 d . . . . .
P3 P 0.62808(4) 0.21972(3) 0.00869(2) 0.02535(14) Uani 1 1 d . . . . .
P4 P 0.79916(4) 0.18068(3) 0.01171(2) 0.02156(14) Uani 1 1 d . . . . .
O1 O 0.96533(9) 0.33402(8) 0.24540(4) 0.0307(4) Uani 1 1 d . . . . .
O2 O 1.08848(10) 0.32694(9) 0.20491(5) 0.0443(5) Uani 1 1 d . . . . .
O3 O 0.95995(10) 0.20157(7) 0.26753(4) 0.0282(4) Uani 1 1 d . . . . .
O4 O 0.96601(10) 0.08773(8) 0.21333(5) 0.0366(4) Uani 1 1 d . . . . .
O5 O 0.72067(11) 0.17898(9) 0.26603(4) 0.0428(5) Uani 1 1 d . . . . .
O6 O 0.57932(11) 0.11831(9) 0.22767(6) 0.0498(5) Uani 1 1 d . . . . .
O7 O 0.68362(10) 0.31027(8) 0.25371(4) 0.0352(4) Uani 1 1 d . . . . .
O8 O 0.68743(11) 0.42046(9) 0.19731(5) 0.0472(5) Uani 1 1 d . . . . .
O9 O 0.55706(9) 0.16229(8) -0.01477(4) 0.0326(4) Uani 1 1 d . . . . .
O10 O 0.56474(10) 0.06178(9) 0.04700(5) 0.0388(4) Uani 1 1 d . . . . .
O11 O 0.59291(10) 0.29647(8) -0.01687(5) 0.0360(4) Uani 1 1 d . . . . .
O12 O 0.49467(11) 0.34683(9) 0.03168(5) 0.0427(5) Uani 1 1 d . . . . .
O13 O 0.84342(9) 0.23229(8) -0.01836(4) 0.0285(4) Uani 1 1 d . . . . .
O14 O 0.87698(10) 0.35845(9) 0.02816(5) 0.0403(4) Uani 1 1 d . . . . .
O15 O 0.82337(9) 0.09711(8) -0.00360(4) 0.0258(4) Uani 1 1 d . . . . .
O16 O 0.97614(9) 0.06357(8) 0.03349(5) 0.0312(4) Uani 1 1 d . . . . .
N1 N 0.83025(11) 0.27835(9) 0.25721(5) 0.0254(5) Uani 1 1 d . . . . .
N2 N 0.70162(10) 0.19119(9) -0.01650(5) 0.0212(4) Uani 1 1 d . . . . .
C1 C 0.97091(15) 0.38941(13) 0.21440(7) 0.0297(6) Uani 1 1 d . . . . .
C2 C 1.03623(15) 0.38655(13) 0.19426(7) 0.0327(6) Uani 1 1 d . . . . .
C3 C 1.15029(17) 0.31527(15) 0.18081(9) 0.0558(8) Uani 1 1 d . . . . .
H3A H 1.1246 0.3134 0.1503 0.084 Uiso 1 1 calc R U . . .
H3B H 1.1788 0.2671 0.1894 0.084 Uiso 1 1 calc R U . . .
H3C H 1.1900 0.3572 0.1861 0.084 Uiso 1 1 calc R U . . .
C4 C 1.04561(16) 0.44507(14) 0.16612(7) 0.0401(7) Uani 1 1 d . . . . .
H4 H 1.0900 0.4435 0.1517 0.048 Uiso 1 1 calc R U . . .
C5 C 0.99086(18) 0.50498(13) 0.15910(7) 0.0438(8) Uani 1 1 d D . . . .
C6 C 0.92559(19) 0.50526(14) 0.17873(8) 0.0485(8) Uani 1 1 d . . . . .
H6 H 0.8869 0.5458 0.1734 0.058 Uiso 1 1 calc R U . . .
C7 C 0.91492(16) 0.44743(14) 0.20629(7) 0.0408(7) Uani 1 1 d . . . . .
H7 H 0.8689 0.4480 0.2195 0.049 Uiso 1 1 calc R U . . .
C8 C 0.9922(5) 0.5744(4) 0.1310(3) 0.0536(13) Uani 0.610(16) 1 d D U P A 1
H8A H 0.9447 0.5720 0.1065 0.064 Uiso 0.610(16) 1 calc R U P A 1
H8B H 0.9859 0.6207 0.1477 0.064 Uiso 0.610(16) 1 calc R U P A 1
C9 C 1.0696(6) 0.5806(4) 0.1147(2) 0.0569(16) Uani 0.610(16) 1 d D U P A 1
H9 H 1.1207 0.5768 0.1347 0.068 Uiso 0.610(16) 1 calc R U P A 1
C10 C 1.0711(9) 0.5911(7) 0.0743(3) 0.108(3) Uani 0.610(16) 1 d D U P A 1
H10A H 1.0210 0.5952 0.0537 0.129 Uiso 0.610(16) 1 calc R U P A 1
H10B H 1.1223 0.5947 0.0658 0.129 Uiso 0.610(16) 1 calc R U P A 1
C8A C 1.0114(7) 0.5653(8) 0.1289(5) 0.0536(13) Uani 0.390(16) 1 d D U P A 2
H8AA H 0.9741 0.5580 0.1007 0.064 Uiso 0.390(16) 1 calc R U P A 2
H8AB H 0.9986 0.6157 0.1397 0.064 Uiso 0.390(16) 1 calc R U P A 2
C9A C 1.0976(7) 0.5676(7) 0.1223(4) 0.0569(16) Uani 0.390(16) 1 d D U P A 2
H9A H 1.1416 0.5560 0.1457 0.068 Uiso 0.390(16) 1 calc R U P A 2
C10A C 1.1149(11) 0.5853(11) 0.0851(4) 0.108(3) Uani 0.390(16) 1 d D U P A 2
H10C H 1.0716 0.5971 0.0614 0.129 Uiso 0.390(16) 1 calc R U P A 2
H10D H 1.1705 0.5862 0.0820 0.129 Uiso 0.390(16) 1 calc R U P A 2
C11 C 1.03670(15) 0.17709(12) 0.26150(7) 0.0277(6) Uani 1 1 d . . . . .
C12 C 1.03987(16) 0.11769(12) 0.23266(7) 0.0312(6) Uani 1 1 d . . . . .
C13 C 0.96677(16) 0.02645(13) 0.18378(7) 0.0469(8) Uani 1 1 d . . . . .
H13A H 0.9947 0.0430 0.1613 0.070 Uiso 1 1 calc R U . . .
H13B H 0.9100 0.0117 0.1709 0.070 Uiso 1 1 calc R U . . .
H13C H 0.9961 -0.0172 0.1990 0.070 Uiso 1 1 calc R U . . .
C14 C 1.11593(16) 0.09533(13) 0.22633(7) 0.0361(6) Uani 1 1 d . . . . .
H14 H 1.1188 0.0572 0.2057 0.043 Uiso 1 1 calc R U . . .
C15 C 1.18802(14) 0.12690(13) 0.24924(8) 0.0387(7) Uani 1 1 d D . . . .
C16 C 1.18300(16) 0.18263(13) 0.27892(8) 0.0397(7) Uani 1 1 d . . . . .
H16 H 1.2321 0.2037 0.2956 0.048 Uiso 1 1 calc R U . . .
C17 C 1.10722(15) 0.20843(12) 0.28479(7) 0.0332(6) Uani 1 1 d . . . . .
H17 H 1.1045 0.2476 0.3049 0.040 Uiso 1 1 calc R U . . .
C18 C 1.26807(18) 0.0997(3) 0.23736(13) 0.0457(10) Uani 0.721(2) 1 d D U P B 1
H18A H 1.2851 0.0508 0.2518 0.055 Uiso 0.721(2) 1 calc R U P B 1
H18B H 1.2581 0.0910 0.2061 0.055 Uiso 0.721(2) 1 calc R U P B 1
C19 C 1.3358(2) 0.1566(2) 0.24997(13) 0.0604(11) Uani 0.721(2) 1 d D U P B 1
H19 H 1.3263 0.2064 0.2385 0.072 Uiso 0.721(2) 1 calc R U P B 1
C20 C 1.4065(2) 0.1434(2) 0.27542(12) 0.0703(12) Uani 0.721(2) 1 d D U P B 1
H20A H 1.4184 0.0944 0.2876 0.084 Uiso 0.721(2) 1 calc R U P B 1
H20B H 1.4463 0.1829 0.2818 0.084 Uiso 0.721(2) 1 calc R U P B 1
C18A C 1.2772(4) 0.1039(9) 0.2506(2) 0.0457(10) Uani 0.279(2) 1 d D U P B 2
H18C H 1.3152 0.1408 0.2680 0.055 Uiso 0.279(2) 1 calc R U P B 2
H18D H 1.2881 0.0529 0.2638 0.055 Uiso 0.279(2) 1 calc R U P B 2
C19A C 1.2908(5) 0.1025(5) 0.2057(3) 0.0604(11) Uani 0.279(2) 1 d D U P B 2
H19A H 1.2869 0.1490 0.1902 0.072 Uiso 0.279(2) 1 calc R U P B 2
C20A C 1.3077(6) 0.0405(5) 0.1871(3) 0.0703(12) Uani 0.279(2) 1 d D U P B 2
H20C H 1.3119 -0.0066 0.2019 0.084 Uiso 0.279(2) 1 calc R U P B 2
H20D H 1.3159 0.0424 0.1586 0.084 Uiso 0.279(2) 1 calc R U P B 2
C21 C 0.72074(16) 0.10479(13) 0.25082(7) 0.0354(6) Uani 1 1 d . . . . .
C22 C 0.64540(16) 0.07207(14) 0.23060(8) 0.0365(6) Uani 1 1 d . . . . .
C23 C 0.50396(17) 0.09073(17) 0.20153(10) 0.0751(10) Uani 1 1 d . . . . .
H23A H 0.5120 0.0811 0.1725 0.113 Uiso 1 1 calc R U . . .
H23B H 0.4605 0.1289 0.2005 0.113 Uiso 1 1 calc R U . . .
H23C H 0.4879 0.0434 0.2137 0.113 Uiso 1 1 calc R U . . .
C24 C 0.64447(17) -0.00240(14) 0.21683(8) 0.0438(7) Uani 1 1 d . . . . .
H24 H 0.5936 -0.0253 0.2036 0.053 Uiso 1 1 calc R U . . .
C25 C 0.7161(2) -0.04399(14) 0.22204(9) 0.0486(8) Uani 1 1 d . . . . .
C26 C 0.78979(18) -0.01093(16) 0.24129(8) 0.0513(8) Uani 1 1 d . . . . .
H26 H 0.8396 -0.0392 0.2447 0.062 Uiso 1 1 calc R U . . .
C27 C 0.79129(17) 0.06385(15) 0.25568(8) 0.0455(7) Uani 1 1 d . . . . .
H27 H 0.8422 0.0864 0.2690 0.055 Uiso 1 1 calc R U . . .
C28 C 0.7134(2) -0.12522(15) 0.20609(10) 0.0705(10) Uani 1 1 d . . . . .
H28A H 0.7704 -0.1440 0.2086 0.085 Uiso 1 1 calc R U . . .
H28B H 0.6864 -0.1576 0.2244 0.085 Uiso 1 1 calc R U . . .
C29 C 0.6690(3) -0.13277(18) 0.16173(12) 0.0897(13) Uani 1 1 d . . . . .
H29 H 0.6944 -0.1094 0.1411 0.108 Uiso 1 1 calc R U . . .
C30 C 0.5991(3) -0.16733(19) 0.14656(14) 0.1148(16) Uani 1 1 d . . . . .
H30A H 0.5704 -0.1919 0.1655 0.138 Uiso 1 1 calc R U . . .
H30B H 0.5770 -0.1678 0.1166 0.138 Uiso 1 1 calc R U . . .
C31 C 0.61004(16) 0.34013(13) 0.23060(7) 0.0328(6) Uani 1 1 d . . . . .
C32 C 0.61197(17) 0.39894(14) 0.20240(8) 0.0375(7) Uani 1 1 d . . . . .
C33 C 0.68941(18) 0.47168(14) 0.16232(8) 0.0566(8) Uani 1 1 d . . . . .
H33A H 0.6569 0.4502 0.1358 0.085 Uiso 1 1 calc R U . . .
H33B H 0.7465 0.4787 0.1595 0.085 Uiso 1 1 calc R U . . .
H33C H 0.6662 0.5209 0.1679 0.085 Uiso 1 1 calc R U . . .
C34 C 0.53819(18) 0.43305(14) 0.18215(8) 0.0483(8) Uani 1 1 d . . . . .
H34 H 0.5387 0.4739 0.1628 0.058 Uiso 1 1 calc R U . . .
C35 C 0.46475(18) 0.40764(17) 0.19010(9) 0.0534(8) Uani 1 1 d . . . . .
C36 C 0.46446(18) 0.34735(17) 0.21816(9) 0.0592(8) Uani 1 1 d . . . . .
H36 H 0.4137 0.3292 0.2234 0.071 Uiso 1 1 calc R U . . .
C37 C 0.53733(17) 0.31359(15) 0.23841(8) 0.0453(7) Uani 1 1 d . . . . .
H37 H 0.5370 0.2724 0.2576 0.054 Uiso 1 1 calc R U . . .
C38 C 0.38422(19) 0.4443(2) 0.16713(10) 0.0814(11) Uani 1 1 d . . . . .
H38A H 0.3666 0.4203 0.1387 0.098 Uiso 1 1 calc R U . . .
H38B H 0.3413 0.4338 0.1836 0.098 Uiso 1 1 calc R U . . .
C39 C 0.3898(2) 0.5277(2) 0.16143(12) 0.1038(15) Uani 1 1 d . . . . .
H39 H 0.3989 0.5576 0.1867 0.125 Uiso 1 1 calc R U . . .
C40 C 0.3839(3) 0.5630(2) 0.12676(15) 0.1353(19) Uani 1 1 d . . . . .
H40A H 0.3748 0.5358 0.1005 0.162 Uiso 1 1 calc R U . . .
H40B H 0.3885 0.6169 0.1268 0.162 Uiso 1 1 calc R U . . .
C41 C 0.84463(13) 0.30830(12) 0.30089(6) 0.0242(5) Uani 1 1 d . . . . .
C42 C 0.83178(14) 0.38442(13) 0.30696(7) 0.0326(6) Uani 1 1 d . . . . .
H42 H 0.8173 0.4177 0.2831 0.039 Uiso 1 1 calc R U . . .
C43 C 0.84014(15) 0.41206(13) 0.34807(8) 0.0383(7) Uani 1 1 d . . . . .
H43 H 0.8310 0.4645 0.3525 0.046 Uiso 1 1 calc R U . . .
C44 C 0.86156(14) 0.36444(14) 0.38254(7) 0.0352(6) Uani 1 1 d . . . . .
H44 H 0.8662 0.3838 0.4107 0.042 Uiso 1 1 calc R U . . .
C45 C 0.87630(14) 0.28866(14) 0.37648(7) 0.0359(6) Uani 1 1 d . . . . .
H45 H 0.8925 0.2558 0.4004 0.043 Uiso 1 1 calc R U . . .
C46 C 0.86737(14) 0.26048(13) 0.33530(7) 0.0320(6) Uani 1 1 d . . . . .
H46 H 0.8770 0.2081 0.3309 0.038 Uiso 1 1 calc R U . . .
C47 C 0.48767(14) 0.15245(13) 0.00279(7) 0.0272(6) Uani 1 1 d . . . . .
C48 C 0.49119(14) 0.09911(12) 0.03497(7) 0.0283(6) Uani 1 1 d . . . . .
C49 C 0.57220(16) 0.00876(14) 0.08174(8) 0.0498(8) Uani 1 1 d . . . . .
H49A H 0.5647 0.0356 0.1075 0.075 Uiso 1 1 calc R U . . .
H49B H 0.6270 -0.0147 0.0871 0.075 Uiso 1 1 calc R U . . .
H49C H 0.5300 -0.0308 0.0743 0.075 Uiso 1 1 calc R U . . .
C50 C 0.42275(14) 0.08794(12) 0.05230(7) 0.0294(6) Uani 1 1 d . . . . .
H50 H 0.4250 0.0522 0.0748 0.035 Uiso 1 1 calc R U . . .
C51 C 0.35073(14) 0.12839(13) 0.03719(7) 0.0304(6) Uani 1 1 d . . . . .
C52 C 0.34854(15) 0.18001(13) 0.00473(8) 0.0339(6) Uani 1 1 d . . . . .
H52 H 0.2993 0.2076 -0.0060 0.041 Uiso 1 1 calc R U . . .
C53 C 0.41647(15) 0.19227(12) -0.01231(7) 0.0326(6) Uani 1 1 d . . . . .
H53 H 0.4142 0.2284 -0.0346 0.039 Uiso 1 1 calc R U . . .
C54 C 0.27681(15) 0.11546(14) 0.05625(8) 0.0396(7) Uani 1 1 d . . . . .
H54A H 0.2273 0.1321 0.0352 0.048 Uiso 1 1 calc R U . . .
H54B H 0.2714 0.0600 0.0605 0.048 Uiso 1 1 calc R U . . .
C55 C 0.27663(18) 0.15418(17) 0.09742(9) 0.0638(9) Uani 1 1 d . . . . .
H55 H 0.2294 0.1468 0.1093 0.077 Uiso 1 1 calc R U . . .
C56 C 0.3338(2) 0.19658(19) 0.11858(10) 0.0857(11) Uani 1 1 d . . . . .
H56A H 0.3823 0.2057 0.1081 0.103 Uiso 1 1 calc R U . . .
H56B H 0.3277 0.2189 0.1448 0.103 Uiso 1 1 calc R U . . .
C57 C 0.60986(16) 0.36691(13) 0.00348(8) 0.0355(6) Uani 1 1 d . . . . .
C58 C 0.55750(16) 0.39404(13) 0.02827(8) 0.0352(6) Uani 1 1 d . . . . .
C59 C 0.44225(17) 0.36870(15) 0.05982(9) 0.0586(8) Uani 1 1 d . . . . .
H59A H 0.4755 0.3758 0.0888 0.088 Uiso 1 1 calc R U . . .
H59B H 0.4012 0.3288 0.0602 0.088 Uiso 1 1 calc R U . . .
H59C H 0.4143 0.4165 0.0498 0.088 Uiso 1 1 calc R U . . .
C60 C 0.57120(16) 0.46613(13) 0.04694(7) 0.0418(7) Uani 1 1 d . . . . .
H60 H 0.5359 0.4846 0.0644 0.050 Uiso 1 1 calc R U . . .
C61 C 0.63491(19) 0.51006(14) 0.04019(9) 0.0523(8) Uani 1 1 d D . . . .
C62 C 0.68675(18) 0.48185(17) 0.01561(10) 0.0620(9) Uani 1 1 d . . . . .
H62 H 0.7316 0.5119 0.0110 0.074 Uiso 1 1 calc R U . . .
C63 C 0.67414(17) 0.41004(16) -0.00257(9) 0.0519(8) Uani 1 1 d . . . . .
H63 H 0.7106 0.3910 -0.0193 0.062 Uiso 1 1 calc R U . . .
C64 C 0.6542(2) 0.58730(16) 0.06165(11) 0.0691(12) Uani 0.882(3) 1 d D U P C 1
H64A H 0.7021 0.5816 0.0858 0.083 Uiso 0.882(3) 1 calc R U P C 1
H64B H 0.6703 0.6228 0.0408 0.083 Uiso 0.882(3) 1 calc R U P C 1
C65 C 0.5857(2) 0.62141(18) 0.07782(11) 0.0777(13) Uani 0.882(3) 1 d D U P C 1
H65 H 0.5335 0.6213 0.0586 0.093 Uiso 0.882(3) 1 calc R U P C 1
C66 C 0.5879(3) 0.65079(18) 0.11410(11) 0.0873(14) Uani 0.882(3) 1 d D U P C 1
H66A H 0.6383 0.6526 0.1347 0.105 Uiso 0.882(3) 1 calc R U P C 1
H66B H 0.5391 0.6711 0.1208 0.105 Uiso 0.882(3) 1 calc R U P C 1
C64A C 0.630(2) 0.5962(3) 0.0453(5) 0.0691(12) Uani 0.118(3) 1 d D U P C 2
H64C H 0.6702 0.6210 0.0307 0.083 Uiso 0.118(3) 1 calc R U P C 2
H64D H 0.5744 0.6141 0.0315 0.083 Uiso 0.118(3) 1 calc R U P C 2
C65A C 0.6489(16) 0.6187(9) 0.0918(6) 0.0777(13) Uani 0.118(3) 1 d D U P C 2
H65A H 0.6199 0.6601 0.1008 0.093 Uiso 0.118(3) 1 calc R U P C 2
C66A C 0.7041(16) 0.5824(13) 0.1199(6) 0.0873(14) Uani 0.118(3) 1 d D U P C 2
H66C H 0.7333 0.5410 0.1111 0.105 Uiso 0.118(3) 1 calc R U P C 2
H66D H 0.7149 0.5975 0.1490 0.105 Uiso 0.118(3) 1 calc R U P C 2
C67 C 0.92634(14) 0.25385(13) -0.00384(7) 0.0296(6) Uani 1 1 d . . . . .
C68 C 0.94279(16) 0.32100(14) 0.01909(7) 0.0344(6) Uani 1 1 d . . . . .
C69 C 0.89466(17) 0.42141(14) 0.05732(8) 0.0540(8) Uani 1 1 d . . . . .
H69A H 0.9331 0.4050 0.0834 0.081 Uiso 1 1 calc R U . . .
H69B H 0.8435 0.4393 0.0646 0.081 Uiso 1 1 calc R U . . .
H69C H 0.9195 0.4628 0.0439 0.081 Uiso 1 1 calc R U . . .
C70 C 1.02419(17) 0.34495(14) 0.03059(8) 0.0478(7) Uani 1 1 d . . . . .
H70 H 1.0371 0.3905 0.0466 0.057 Uiso 1 1 calc R U . . .
C71 C 1.08649(15) 0.30346(16) 0.01908(9) 0.0505(8) Uani 1 1 d D . . . .
C72 C 1.06871(16) 0.23701(15) -0.00293(8) 0.0453(7) Uani 1 1 d . . . . .
H72 H 1.1117 0.2077 -0.0103 0.054 Uiso 1 1 calc R U . . .
C73 C 0.98777(15) 0.21229(13) -0.01451(7) 0.0361(6) Uani 1 1 d . . . . .
H73 H 0.9753 0.1661 -0.0300 0.043 Uiso 1 1 calc R U . . .
C74 C 1.1739(2) 0.3374(3) 0.02548(13) 0.0564(14) Uani 0.728(5) 1 d D U P D 1
H74A H 1.2124 0.2982 0.0190 0.068 Uiso 0.728(5) 1 calc R U P D 1
H74B H 1.1737 0.3805 0.0055 0.068 Uiso 0.728(5) 1 calc R U P D 1
C75 C 1.2026(3) 0.3643(3) 0.07029(14) 0.0907(17) Uani 0.728(5) 1 d D U P D 1
H75 H 1.2112 0.3272 0.0924 0.109 Uiso 0.728(5) 1 calc R U P D 1
C76 C 1.2164(10) 0.4334(4) 0.0811(3) 0.160(4) Uani 0.728(5) 1 d D U P D 1
H76A H 1.2085 0.4721 0.0599 0.192 Uiso 0.728(5) 1 calc R U P D 1
H76B H 1.2347 0.4464 0.1104 0.192 Uiso 0.728(5) 1 calc R U P D 1
C74A C 1.1766(4) 0.3183(5) 0.0410(4) 0.0564(14) Uani 0.272(5) 1 d D U P D 2
H74C H 1.1859 0.3044 0.0717 0.068 Uiso 0.272(5) 1 calc R U P D 2
H74D H 1.2137 0.2872 0.0275 0.068 Uiso 0.272(5) 1 calc R U P D 2
C75A C 1.1940(6) 0.4015(6) 0.0364(4) 0.0907(17) Uani 0.272(5) 1 d D U P D 2
H75A H 1.1999 0.4200 0.0094 0.109 Uiso 0.272(5) 1 calc R U P D 2
C76A C 1.201(3) 0.4488(10) 0.0681(8) 0.160(4) Uani 0.272(5) 1 d D U P D 2
H76C H 1.1956 0.4313 0.0954 0.192 Uiso 0.272(5) 1 calc R U P D 2
H76D H 1.2124 0.5010 0.0640 0.192 Uiso 0.272(5) 1 calc R U P D 2
C77 C 0.83660(14) 0.03826(12) 0.02656(6) 0.0229(5) Uani 1 1 d . . . . .
C78 C 0.91750(14) 0.02031(12) 0.04583(7) 0.0239(5) Uani 1 1 d . . . . .
C79 C 1.05856(13) 0.05309(13) 0.05604(7) 0.0409(7) Uani 1 1 d . . . . .
H79A H 1.0617 0.0603 0.0867 0.061 Uiso 1 1 calc R U . . .
H79B H 1.0943 0.0902 0.0461 0.061 Uiso 1 1 calc R U . . .
H79C H 1.0767 0.0015 0.0509 0.061 Uiso 1 1 calc R U . . .
C80 C 0.93250(15) -0.03879(12) 0.07531(7) 0.0280(6) Uani 1 1 d . . . . .
H80 H 0.9876 -0.0514 0.0886 0.034 Uiso 1 1 calc R U . . .
C81 C 0.86792(15) -0.07949(11) 0.08559(7) 0.0308(6) Uani 1 1 d D . . . .
C82 C 0.78841(15) -0.06178(12) 0.06530(7) 0.0334(6) Uani 1 1 d . . . . .
H82 H 0.7437 -0.0904 0.0714 0.040 Uiso 1 1 calc R U . . .
C83 C 0.77300(14) -0.00210(13) 0.03588(7) 0.0295(6) Uani 1 1 d . . . . .
H83 H 0.7179 0.0103 0.0224 0.035 Uiso 1 1 calc R U . . .
C84 C 0.8848(3) -0.14142(14) 0.11964(10) 0.0372(10) Uani 0.883(5) 1 d D U P E 1
H84A H 0.9417 -0.1352 0.1366 0.045 Uiso 0.883(5) 1 calc R U P E 1
H84B H 0.8467 -0.1346 0.1393 0.045 Uiso 0.883(5) 1 calc R U P E 1
C85 C 0.8753(3) -0.21952(16) 0.10204(11) 0.0687(12) Uani 0.883(5) 1 d D U P E 1
H85 H 0.9199 -0.2342 0.0895 0.082 Uiso 0.883(5) 1 calc R U P E 1
C86 C 0.8240(3) -0.2691(2) 0.09987(12) 0.0929(18) Uani 0.883(5) 1 d D U P E 1
H86A H 0.7765 -0.2608 0.1114 0.112 Uiso 0.883(5) 1 calc R U P E 1
H86B H 0.8312 -0.3163 0.0867 0.112 Uiso 0.883(5) 1 calc R U P E 1
C84A C 0.8887(15) -0.1506(11) 0.1130(9) 0.0372(10) Uani 0.117(5) 1 d D U P E 2
H84C H 0.9443 -0.1685 0.1111 0.045 Uiso 0.117(5) 1 calc R U P E 2
H84D H 0.8901 -0.1374 0.1432 0.045 Uiso 0.117(5) 1 calc R U P E 2
C85A C 0.828(2) -0.2138(7) 0.0995(9) 0.0687(12) Uani 0.117(5) 1 d D U P E 2
H85A H 0.8397 -0.2512 0.0803 0.082 Uiso 0.117(5) 1 calc R U P E 2
C86A C 0.7595(17) -0.2197(18) 0.1129(9) 0.0929(18) Uani 0.117(5) 1 d D U P E 2
H86C H 0.7462 -0.1829 0.1322 0.112 Uiso 0.117(5) 1 calc R U P E 2
H86D H 0.7228 -0.2607 0.1035 0.112 Uiso 0.117(5) 1 calc R U P E 2
C87 C 0.68107(13) 0.17547(12) -0.06209(6) 0.0216(5) Uani 1 1 d . . . . .
C88 C 0.65541(14) 0.10391(13) -0.07592(7) 0.0301(6) Uani 1 1 d . . . . .
H88 H 0.6526 0.0649 -0.0557 0.036 Uiso 1 1 calc R U . . .
C89 C 0.63356(15) 0.08833(15) -0.11916(7) 0.0410(7) Uani 1 1 d . . . . .
H89 H 0.6153 0.0388 -0.1286 0.049 Uiso 1 1 calc R U . . .
C90 C 0.63811(15) 0.14399(16) -0.14827(7) 0.0447(7) Uani 1 1 d . . . . .
H90 H 0.6236 0.1329 -0.1780 0.054 Uiso 1 1 calc R U . . .
C91 C 0.66351(15) 0.21603(15) -0.13490(7) 0.0412(7) Uani 1 1 d . . . . .
H91 H 0.6661 0.2547 -0.1553 0.049 Uiso 1 1 calc R U . . .
C92 C 0.68547(14) 0.23218(13) -0.09120(7) 0.0315(6) Uani 1 1 d . . . . .
H92 H 0.7033 0.2818 -0.0817 0.038 Uiso 1 1 calc R U . . .

loop_
_atom_site_aniso_label
_atom_site_aniso_U_11
_atom_site_aniso_U_22
_atom_site_aniso_U_33
_atom_site_aniso_U_23
_atom_site_aniso_U_13
_atom_site_aniso_U_12
Cu1 0.0379(2) 0.0925(3) 0.02025(16) -0.01812(16) 0.00729(15) -0.00347(19)
Cu2 0.03311(19) 0.04822(19) 0.01827(15) -0.00567(13) 0.00315(13) -0.00039(15)
Cu3 0.0364(2) 0.0658(2) 0.02193(16) -0.01052(15) 0.01007(14) -0.00429(17)
Cu4 0.03031(19) 0.0502(2) 0.01700(14) -0.00429(13) 0.00264(13) -0.00031(14)
Br1 0.04335(17) 0.02964(13) 0.02834(13) -0.00402(10) 0.01402(12) -0.00345(12)
Br2 0.03940(16) 0.02875(13) 0.02556(13) -0.00230(10) 0.00496(11) 0.00167(11)
Br3 0.02653(15) 0.0773(2) 0.02710(13) -0.00857(13) 0.00786(12) -0.00004(14)
Br4 0.02448(15) 0.05379(17) 0.02547(13) -0.00578(11) 0.00570(11) 0.00022(12)
P1 0.0291(4) 0.0340(4) 0.0173(3) -0.0037(3) 0.0054(3) -0.0004(3)
P2 0.0300(4) 0.0316(4) 0.0169(3) -0.0010(3) 0.0046(3) -0.0007(3)
P3 0.0216(4) 0.0339(4) 0.0213(3) -0.0027(3) 0.0062(3) 0.0010(3)
P4 0.0195(3) 0.0290(3) 0.0161(3) -0.0003(3) 0.0037(3) -0.0002(3)
O1 0.0353(11) 0.0353(10) 0.0213(8) 0.0002(7) 0.0055(7) -0.0055(8)
O2 0.0348(12) 0.0533(12) 0.0476(11) 0.0147(9) 0.0155(10) 0.0006(9)
O3 0.0342(10) 0.0301(9) 0.0202(8) -0.0025(7) 0.0059(8) 0.0017(7)
O4 0.0439(12) 0.0329(10) 0.0309(9) -0.0114(8) 0.0035(9) 0.0002(8)
O5 0.0709(14) 0.0329(10) 0.0235(9) -0.0010(8) 0.0077(9) -0.0188(9)
O6 0.0402(13) 0.0517(12) 0.0578(12) -0.0092(10) 0.0106(10) 0.0079(10)
O7 0.0372(11) 0.0472(10) 0.0211(8) -0.0035(7) 0.0062(8) 0.0111(8)
O8 0.0503(14) 0.0525(12) 0.0381(11) 0.0069(9) 0.0082(10) 0.0026(10)
O9 0.0226(10) 0.0485(10) 0.0292(9) -0.0107(8) 0.0111(8) -0.0095(8)
O10 0.0244(11) 0.0478(11) 0.0462(10) 0.0039(9) 0.0123(9) 0.0080(8)
O11 0.0370(11) 0.0366(10) 0.0316(9) -0.0046(8) 0.0011(8) 0.0154(8)
O12 0.0425(12) 0.0427(11) 0.0460(11) -0.0123(9) 0.0163(10) 0.0032(9)
O13 0.0237(9) 0.0375(9) 0.0240(8) 0.0031(7) 0.0047(7) -0.0084(7)
O14 0.0346(11) 0.0455(11) 0.0396(10) -0.0101(8) 0.0057(9) -0.0064(9)
O15 0.0264(10) 0.0319(9) 0.0182(8) 0.0001(7) 0.0030(7) 0.0087(7)
O16 0.0181(10) 0.0372(10) 0.0371(9) 0.0088(8) 0.0028(8) 0.0012(8)
N1 0.0283(12) 0.0291(11) 0.0173(10) -0.0055(8) 0.0014(9) 0.0003(9)
N2 0.0187(11) 0.0287(10) 0.0152(9) 0.0006(8) 0.0015(8) 0.0023(8)
C1 0.0332(16) 0.0331(15) 0.0209(12) -0.0029(11) 0.0016(12) -0.0095(12)
C2 0.0301(16) 0.0333(15) 0.0318(14) 0.0009(12) 0.0002(12) -0.0046(12)
C3 0.046(2) 0.0603(19) 0.066(2) 0.0077(16) 0.0227(17) 0.0018(15)
C4 0.0453(19) 0.0430(17) 0.0315(14) -0.0004(12) 0.0073(13) -0.0168(14)
C5 0.067(2) 0.0268(15) 0.0312(15) 0.0003(12) -0.0032(15) -0.0162(15)
C6 0.060(2) 0.0349(16) 0.0447(17) 0.0009(13) -0.0021(16) 0.0062(14)
C7 0.0487(19) 0.0414(16) 0.0324(15) -0.0050(13) 0.0087(13) 0.0031(14)
C8 0.066(3) 0.038(2) 0.0546(18) 0.0001(18) 0.009(2) -0.010(2)
C9 0.081(4) 0.039(3) 0.050(2) 0.0237(18) 0.010(3) 0.012(3)
C10 0.155(7) 0.096(3) 0.081(4) 0.033(3) 0.044(5) -0.007(6)
C8A 0.066(3) 0.038(2) 0.0546(18) 0.0001(18) 0.009(2) -0.010(2)
C9A 0.081(4) 0.039(3) 0.050(2) 0.0237(18) 0.010(3) 0.012(3)
C10A 0.155(7) 0.096(3) 0.081(4) 0.033(3) 0.044(5) -0.007(6)
C11 0.0318(16) 0.0280(13) 0.0245(13) 0.0039(11) 0.0088(12) 0.0040(12)
C12 0.0397(17) 0.0290(14) 0.0249(13) 0.0033(11) 0.0066(12) 0.0004(12)
C13 0.060(2) 0.0381(16) 0.0393(16) -0.0153(13) 0.0042(14) 0.0026(14)
C14 0.0505(19) 0.0274(14) 0.0328(14) -0.0002(11) 0.0148(14) 0.0092(13)
C15 0.0367(18) 0.0314(15) 0.0513(17) 0.0094(13) 0.0164(14) 0.0035(13)
C16 0.0325(17) 0.0342(15) 0.0492(17) 0.0056(13) 0.0018(14) -0.0010(12)
C17 0.0389(17) 0.0279(14) 0.0313(13) -0.0033(11) 0.0041(13) 0.0025(12)
C18 0.0367(19) 0.0507(18) 0.051(3) -0.004(2) 0.0130(17) 0.0031(16)
C19 0.058(2) 0.064(2) 0.068(2) 0.0053(19) 0.034(2) 0.005(2)
C20 0.066(3) 0.080(3) 0.072(3) -0.002(2) 0.032(2) -0.018(2)
C18A 0.0367(19) 0.0507(18) 0.051(3) -0.004(2) 0.0130(17) 0.0031(16)
C19A 0.058(2) 0.064(2) 0.068(2) 0.0053(19) 0.034(2) 0.005(2)
C20A 0.066(3) 0.080(3) 0.072(3) -0.002(2) 0.032(2) -0.018(2)
C21 0.0409(18) 0.0343(16) 0.0296(14) 0.0112(12) 0.0045(13) -0.0031(13)
C22 0.0348(18) 0.0388(16) 0.0383(15) 0.0050(12) 0.0129(13) -0.0014(13)
C23 0.035(2) 0.088(2) 0.104(3) -0.010(2) 0.018(2) 0.0034(18)
C24 0.0443(19) 0.0335(16) 0.0552(18) -0.0039(13) 0.0141(15) -0.0136(14)
C25 0.063(2) 0.0308(16) 0.0586(19) 0.0135(14) 0.0272(17) 0.0055(15)
C26 0.044(2) 0.058(2) 0.0539(18) 0.0256(15) 0.0157(16) 0.0162(16)
C27 0.0401(19) 0.0513(19) 0.0411(16) 0.0154(14) 0.0000(14) -0.0105(15)
C28 0.102(3) 0.0420(19) 0.079(2) 0.0056(17) 0.045(2) 0.0148(17)
C29 0.150(4) 0.044(2) 0.088(3) 0.005(2) 0.054(3) 0.032(2)
C30 0.153(5) 0.055(3) 0.135(4) -0.018(2) 0.026(3) -0.008(3)
C31 0.0342(17) 0.0401(16) 0.0231(13) -0.0087(12) 0.0040(12) 0.0061(13)
C32 0.0366(18) 0.0456(17) 0.0317(15) -0.0109(12) 0.0105(13) -0.0001(14)
C33 0.068(2) 0.0558(19) 0.0493(18) 0.0146(15) 0.0197(16) 0.0082(16)
C34 0.055(2) 0.0453(17) 0.0426(17) -0.0009(13) 0.0052(16) 0.0178(15)
C35 0.039(2) 0.074(2) 0.0474(18) 0.0023(16) 0.0105(16) 0.0182(17)
C36 0.040(2) 0.081(2) 0.058(2) 0.0050(18) 0.0153(16) 0.0065(17)
C37 0.0373(18) 0.0613(18) 0.0372(15) 0.0025(14) 0.0078(14) 0.0047(15)
C38 0.051(2) 0.111(3) 0.080(2) 0.027(2) 0.0095(19) 0.023(2)
C39 0.109(4) 0.122(4) 0.071(3) 0.003(3) -0.003(2) 0.061(3)
C40 0.129(4) 0.111(4) 0.140(4) 0.015(3) -0.030(3) 0.043(3)
C41 0.0210(13) 0.0350(14) 0.0181(12) -0.0078(10) 0.0072(10) -0.0037(11)
C42 0.0401(17) 0.0330(14) 0.0269(13) -0.0042(11) 0.0118(12) -0.0092(12)
C43 0.0491(18) 0.0301(14) 0.0402(16) -0.0183(12) 0.0196(14) -0.0149(12)
C44 0.0300(16) 0.0533(18) 0.0236(13) -0.0164(13) 0.0088(11) -0.0150(13)
C45 0.0338(16) 0.0542(18) 0.0184(13) -0.0046(12) 0.0030(11) -0.0014(13)
C46 0.0328(16) 0.0357(15) 0.0266(13) -0.0078(11) 0.0044(11) 0.0009(11)
C47 0.0221(15) 0.0360(14) 0.0254(13) -0.0110(11) 0.0095(11) -0.0061(11)
C48 0.0210(15) 0.0334(14) 0.0299(13) -0.0090(11) 0.0039(11) -0.0012(11)
C49 0.0340(18) 0.0531(18) 0.0632(19) 0.0167(15) 0.0123(15) 0.0105(14)
C50 0.0230(15) 0.0333(14) 0.0328(14) -0.0042(11) 0.0080(12) -0.0054(11)
C51 0.0210(15) 0.0332(15) 0.0367(14) -0.0086(12) 0.0054(12) -0.0058(11)
C52 0.0179(14) 0.0368(15) 0.0453(15) -0.0041(13) 0.0027(12) 0.0044(11)
C53 0.0309(16) 0.0334(14) 0.0315(14) -0.0015(11) 0.0023(12) -0.0042(12)
C54 0.0283(16) 0.0463(16) 0.0462(16) -0.0050(13) 0.0122(13) -0.0016(12)
C55 0.0372(19) 0.099(3) 0.060(2) -0.0249(19) 0.0201(16) -0.0138(18)
C56 0.067(3) 0.131(3) 0.067(2) -0.034(2) 0.031(2) -0.001(2)
C57 0.0307(17) 0.0339(16) 0.0382(15) 0.0022(12) -0.0011(13) 0.0094(13)
C58 0.0289(16) 0.0353(16) 0.0357(15) 0.0010(12) -0.0062(13) 0.0038(13)
C59 0.060(2) 0.059(2) 0.063(2) -0.0108(16) 0.0277(17) 0.0065(16)
C60 0.047(2) 0.0357(16) 0.0372(15) -0.0093(13) -0.0029(14) 0.0102(14)
C61 0.052(2) 0.0364(17) 0.059(2) -0.0045(15) -0.0070(17) -0.0036(16)
C62 0.042(2) 0.052(2) 0.088(2) 0.0056(18) 0.0057(19) -0.0101(16)
C63 0.039(2) 0.059(2) 0.0576(19) 0.0038(16) 0.0105(16) 0.0105(15)
C64 0.068(3) 0.0485(19) 0.082(3) 0.0008(18) -0.004(2) -0.0069(17)
C65 0.095(3) 0.046(2) 0.077(2) -0.0001(18) -0.015(2) -0.005(2)
C66 0.133(4) 0.047(2) 0.076(3) -0.008(2) 0.008(3) -0.009(2)
C64A 0.068(3) 0.0485(19) 0.082(3) 0.0008(18) -0.004(2) -0.0069(17)
C65A 0.095(3) 0.046(2) 0.077(2) -0.0001(18) -0.015(2) -0.005(2)
C66A 0.133(4) 0.047(2) 0.076(3) -0.008(2) 0.008(3) -0.009(2)
C67 0.0207(15) 0.0446(15) 0.0238(12) 0.0049(12) 0.0052(11) -0.0087(12)
C68 0.0284(16) 0.0404(16) 0.0346(14) 0.0007(12) 0.0073(12) -0.0064(13)
C69 0.058(2) 0.0458(18) 0.0597(19) -0.0136(15) 0.0150(16) -0.0086(15)
C70 0.0370(19) 0.0442(17) 0.0599(19) -0.0092(14) 0.0054(15) -0.0110(14)
C71 0.0250(17) 0.063(2) 0.0627(19) -0.0049(16) 0.0084(15) -0.0142(15)
C72 0.0289(17) 0.0549(18) 0.0536(17) 0.0047(15) 0.0119(14) 0.0002(14)
C73 0.0324(16) 0.0406(15) 0.0351(15) 0.0033(12) 0.0065(13) -0.0070(13)
C74 0.0404(19) 0.063(3) 0.067(3) -0.008(2) 0.0146(19) -0.0069(17)
C75 0.067(3) 0.097(3) 0.113(3) -0.012(3) 0.030(3) -0.018(3)
C76 0.099(7) 0.205(5) 0.189(6) -0.053(5) 0.061(6) -0.025(5)
C74A 0.0404(19) 0.063(3) 0.067(3) -0.008(2) 0.0146(19) -0.0069(17)
C75A 0.067(3) 0.097(3) 0.113(3) -0.012(3) 0.030(3) -0.018(3)
C76A 0.099(7) 0.205(5) 0.189(6) -0.053(5) 0.061(6) -0.025(5)
C77 0.0260(15) 0.0240(13) 0.0186(12) -0.0056(10) 0.0047(11) 0.0031(11)
C78 0.0227(15) 0.0241(13) 0.0253(12) -0.0049(10) 0.0060(11) 0.0003(11)
C79 0.0197(15) 0.0551(17) 0.0480(16) 0.0150(13) 0.0071(13) 0.0043(12)
C80 0.0258(15) 0.0284(14) 0.0297(13) -0.0018(11) 0.0054(11) 0.0074(11)
C81 0.0402(17) 0.0239(13) 0.0284(13) -0.0009(11) 0.0078(12) 0.0032(12)
C82 0.0328(17) 0.0355(15) 0.0337(14) -0.0049(12) 0.0110(12) -0.0108(12)
C83 0.0213(15) 0.0410(15) 0.0248(13) -0.0067(11) 0.0019(11) 0.0023(12)
C84 0.0440(17) 0.0293(15) 0.0389(19) 0.0013(14) 0.0102(14) -0.0004(12)
C85 0.095(3) 0.064(2) 0.0430(18) 0.0115(17) 0.006(2) -0.004(2)
C86 0.114(4) 0.092(3) 0.059(2) 0.013(2) -0.011(2) -0.050(3)
C84A 0.0440(17) 0.0293(15) 0.0389(19) 0.0013(14) 0.0102(14) -0.0004(12)
C85A 0.095(3) 0.064(2) 0.0430(18) 0.0115(17) 0.006(2) -0.004(2)
C86A 0.114(4) 0.092(3) 0.059(2) 0.013(2) -0.011(2) -0.050(3)
C87 0.0162(13) 0.0345(14) 0.0146(11) 0.0023(10) 0.0042(9) 0.0047(10)
C88 0.0314(15) 0.0392(15) 0.0199(12) 0.0011(11) 0.0057(11) -0.0029(12)
C89 0.0440(18) 0.0529(17) 0.0251(14) -0.0084(12) 0.0053(13) -0.0129(14)
C90 0.0351(18) 0.078(2) 0.0192(13) -0.0035(14) 0.0017(12) 0.0014(15)
C91 0.0386(17) 0.0629(19) 0.0226(14) 0.0162(13) 0.0073(12) 0.0099(14)
C92 0.0291(15) 0.0406(15) 0.0252(13) 0.0041(11) 0.0070(11) 0.0034(12)

loop_
_atom_type_symbol
_atom_type_description
_atom_type_scat_dispersion_real
_atom_type_scat_dispersion_imag
_atom_type_scat_source
C C 0.0033 0.0016 'International Tables Vol C Tables 4.2.6.8 and 6.1.1.4'
H H 0.0000 0.0000 'International Tables Vol C Tables 4.2.6.8 and 6.1.1.4'
N N 0.0061 0.0033 'International Tables Vol C Tables 4.2.6.8 and 6.1.1.4'
O O 0.0106 0.0060 'International Tables Vol C Tables 4.2.6.8 and 6.1.1.4'
P P 0.1023 0.0942 'International Tables Vol C Tables 4.2.6.8 and 6.1.1.4'
Br Br -0.2901 2.4595 'International Tables Vol C Tables 4.2.6.8 and 6.1.1.4'
Cu Cu 0.3201 1.2651 'International Tables Vol C Tables 4.2.6.8 and 6.1.1.4'

loop_
_geom_angle_atom_site_label_1
_geom_angle_atom_site_label_2
_geom_angle_atom_site_label_3
_geom_angle
Cu4 Cu1 Cu2 84.511(12)
Br1 Cu1 Cu2 53.300(10)
Br1 Cu1 Cu4 56.008(10)
Br1 Cu1 Br2 83.255(11)
Br2 Cu1 Cu2 58.745(10)
Br2 Cu1 Cu4 57.711(10)
Br4 Cu1 Cu2 140.349(14)
Br4 Cu1 Cu4 55.917(10)
Br4 Cu1 Br1 96.610(13)
Br4 Cu1 Br2 96.680(13)
P1 Cu1 Cu2 91.11(2)
P1 Cu1 Cu4 171.88(2)
P1 Cu1 Br1 125.91(2)
P1 Cu1 Br2 114.17(2)
P1 Cu1 Br4 128.45(2)
Cu3 Cu2 Cu1 94.222(13)
Br1 Cu2 Cu1 60.748(11)
Br1 Cu2 Cu3 69.678(11)
Br1 Cu2 Br2 87.455(12)
Br2 Cu2 Cu1 58.695(11)
Br2 Cu2 Cu3 53.814(10)
Br3 Cu2 Cu1 147.633(15)
Br3 Cu2 Cu3 53.428(11)
Br3 Cu2 Br1 102.689(13)
Br3 Cu2 Br2 95.295(12)
P2 Cu2 Cu1 90.30(2)
P2 Cu2 Cu3 164.09(2)
P2 Cu2 Br1 125.42(2)
P2 Cu2 Br2 117.32(2)
P2 Cu2 Br3 120.50(2)
Cu2 Cu3 Cu4 83.270(11)
Br2 Cu3 Cu2 61.452(10)
Br2 Cu3 Cu4 58.827(10)
Br3 Cu3 Cu2 54.727(10)
Br3 Cu3 Cu4 136.669(14)
Br3 Cu3 Br2 102.436(13)
P3 Cu3 Cu2 170.71(2)
P3 Cu3 Cu4 91.56(2)
P3 Cu3 Br2 122.05(2)
P3 Cu3 Br3 128.29(2)
Cu1 Cu4 Cu3 95.174(13)
Br1 Cu4 Cu1 61.074(11)
Br1 Cu4 Cu3 68.090(11)
Br1 Cu4 Br2 87.716(12)
Br2 Cu4 Cu1 60.651(11)
Br2 Cu4 Cu3 54.195(10)
Br4 Cu4 Cu1 54.438(11)
Br4 Cu4 Cu3 148.236(14)
Br4 Cu4 Br1 99.375(12)
Br4 Cu4 Br2 97.812(12)
P4 Cu4 Cu1 174.71(2)
P4 Cu4 Cu3 89.858(19)
P4 Cu4 Br1 122.71(2)
P4 Cu4 Br2 121.75(2)
P4 Cu4 Br4 120.32(2)
Cu2 Br1 Cu1 65.951(11)
Cu2 Br1 Cu4 96.093(12)
Cu4 Br1 Cu1 62.918(11)
Cu1 Br2 Cu2 62.561(11)
Cu3 Br2 Cu1 104.244(13)
Cu3 Br2 Cu2 64.734(10)
Cu3 Br2 Cu4 66.979(11)
Cu4 Br2 Cu1 61.638(10)
Cu4 Br2 Cu2 88.696(11)
Cu3 Br3 Cu2 71.845(12)
Cu1 Br4 Cu4 69.644(12)
O1 P1 Cu1 117.83(6)
O1 P1 O3 98.21(8)
O1 P1 N1 101.84(8)
O3 P1 Cu1 117.97(6)
O3 P1 N1 98.98(8)
N1 P1 Cu1 118.34(6)
O5 P2 Cu2 116.62(6)
O5 P2 N1 102.87(9)
O7 P2 Cu2 120.87(6)
O7 P2 O5 96.48(9)
O7 P2 N1 97.76(8)
N1 P2 Cu2 118.24(7)
O9 P3 Cu3 121.40(6)
O9 P3 O11 97.83(8)
O9 P3 N2 97.15(8)
O11 P3 Cu3 114.77(6)
O11 P3 N2 103.14(9)
N2 P3 Cu3 118.80(6)
O13 P4 Cu4 119.23(6)
O13 P4 O15 98.91(8)
O13 P4 N2 97.29(8)
O15 P4 Cu4 115.46(5)
O15 P4 N2 102.02(8)
N2 P4 Cu4 120.14(7)
C1 O1 P1 120.52(12)
C2 O2 C3 118.13(19)
C11 O3 P1 118.05(13)
C12 O4 C13 117.2(2)
C21 O5 P2 117.62(14)
C22 O6 C23 115.6(2)
C31 O7 P2 122.55(13)
C32 O8 C33 116.3(2)
C47 O9 P3 118.35(13)
C48 O10 C49 117.01(19)
C57 O11 P3 119.07(13)
C58 O12 C59 117.9(2)
C67 O13 P4 119.53(13)
C68 O14 C69 116.68(19)
C77 O15 P4 118.17(12)
C78 O16 C79 116.98(17)
P1 N1 P2 118.91(10)
C41 N1 P1 121.73(14)
C41 N1 P2 118.44(15)
P3 N2 P4 119.32(10)
C87 N2 P3 120.00(14)
C87 N2 P4 120.68(15)
C2 C1 O1 118.8(2)
C7 C1 O1 120.4(2)
C7 C1 C2 120.7(2)
O2 C2 C1 115.9(2)
O2 C2 C4 125.2(2)
C1 C2 C4 118.8(2)
O2 C3 H3A 109.5
O2 C3 H3B 109.5
O2 C3 H3C 109.5
H3A C3 H3B 109.5
H3A C3 H3C 109.5
H3B C3 H3C 109.5
C2 C4 H4 119.8
C5 C4 C2 120.5(3)
C5 C4 H4 119.8
C4 C5 C8 128.2(4)
C4 C5 C8A 114.0(5)
C6 C5 C4 119.3(2)
C6 C5 C8 112.5(4)
C6 C5 C8A 126.7(5)
C5 C6 H6 119.5
C5 C6 C7 120.9(3)
C7 C6 H6 119.5
C1 C7 C6 119.7(3)
C1 C7 H7 120.2
C6 C7 H7 120.2
C5 C8 H8A 109.0
C5 C8 H8B 109.0
H8A C8 H8B 107.8
C9 C8 C5 112.9(4)
C9 C8 H8A 109.0
C9 C8 H8B 109.0
C8 C9 H9 118.2
C10 C9 C8 123.6(5)
C10 C9 H9 118.2
C9 C10 H10A 120.0
C9 C10 H10B 120.0
H10A C10 H10B 120.0
C5 C8A H8AA 108.0
C5 C8A H8AB 108.0
H8AA C8A H8AB 107.2
C9A C8A C5 117.4(5)
C9A C8A H8AA 108.0
C9A C8A H8AB 108.0
C8A C9A H9A 118.9
C10A C9A C8A 122.2(6)
C10A C9A H9A 118.9
C9A C10A H10C 120.0
C9A C10A H10D 120.0
H10C C10A H10D 120.0
O3 C11 C12 118.9(2)
C17 C11 O3 120.2(2)
C17 C11 C12 120.8(2)
O4 C12 C11 115.6(2)
O4 C12 C14 126.2(2)
C14 C12 C11 118.2(2)
O4 C13 H13A 109.5
O4 C13 H13B 109.5
O4 C13 H13C 109.5
H13A C13 H13B 109.5
H13A C13 H13C 109.5
H13B C13 H13C 109.5
C12 C14 H14 119.1
C12 C14 C15 121.7(2)
C15 C14 H14 119.1
C14 C15 C18 116.3(2)
C14 C15 C18A 129.4(5)
C16 C15 C14 118.6(2)
C16 C15 C18 125.0(3)
C16 C15 C18A 111.6(5)
C15 C16 H16 119.5
C15 C16 C17 121.0(2)
C17 C16 H16 119.5
C11 C17 C16 119.5(2)
C11 C17 H17 120.2
C16 C17 H17 120.2
C15 C18 H18A 109.3
C15 C18 H18B 109.3
H18A C18 H18B 108.0
C19 C18 C15 111.5(3)
C19 C18 H18A 109.3
C19 C18 H18B 109.3
C18 C19 H19 117.3
C20 C19 C18 125.4(4)
C20 C19 H19 117.3
C19 C20 H20A 120.0
C19 C20 H20B 120.0
H20A C20 H20B 120.0
C15 C18A H18C 110.0
C15 C18A H18D 110.0
H18C C18A H18D 108.3
C19A C18A C15 108.6(5)
C19A C18A H18C 110.0
C19A C18A H18D 110.0
C18A C19A H19A 118.6
C20A C19A C18A 122.9(6)
C20A C19A H19A 118.6
C19A C20A H20C 120.0
C19A C20A H20D 120.0
H20C C20A H20D 120.0
O5 C21 C22 118.5(2)
C27 C21 O5 121.5(2)
C27 C21 C22 120.0(2)
O6 C22 C21 114.6(2)
O6 C22 C24 126.4(2)
C24 C22 C21 118.9(2)
O6 C23 H23A 109.5
O6 C23 H23B 109.5
O6 C23 H23C 109.5
H23A C23 H23B 109.5
H23A C23 H23C 109.5
H23B C23 H23C 109.5
C22 C24 H24 119.5
C25 C24 C22 120.9(3)
C25 C24 H24 119.5
C24 C25 C26 119.6(3)
C24 C25 C28 119.8(3)
C26 C25 C28 120.6(3)
C25 C26 H26 120.0
C25 C26 C27 119.9(3)
C27 C26 H26 120.0
C21 C27 C26 120.6(3)
C21 C27 H27 119.7
C26 C27 H27 119.7
C25 C28 H28A 109.0
C25 C28 H28B 109.0
H28A C28 H28B 107.8
C29 C28 C25 112.8(3)
C29 C28 H28A 109.0
C29 C28 H28B 109.0
C28 C29 H29 115.6
C30 C29 C28 128.8(4)
C30 C29 H29 115.6
C29 C30 H30A 120.0
C29 C30 H30B 120.0
H30A C30 H30B 120.0
C32 C31 O7 119.5(2)
C37 C31 O7 119.0(2)
C37 C31 C32 121.4(2)
O8 C32 C31 116.1(2)
O8 C32 C34 124.7(3)
C31 C32 C34 119.1(3)
O8 C33 H33A 109.5
O8 C33 H33B 109.5
O8 C33 H33C 109.5
H33A C33 H33B 109.5
H33A C33 H33C 109.5
H33B C33 H33C 109.5
C32 C34 H34 119.9
C35 C34 C32 120.1(3)
C35 C34 H34 119.9
C34 C35 C36 119.5(3)
C34 C35 C38 119.7(3)
C36 C35 C38 120.7(3)
C35 C36 H36 119.7
C37 C36 C35 120.6(3)
C37 C36 H36 119.7
C31 C37 C36 119.2(3)
C31 C37 H37 120.4
C36 C37 H37 120.4
C35 C38 H38A 108.8
C35 C38 H38B 108.8
H38A C38 H38B 107.7
C39 C38 C35 113.9(3)
C39 C38 H38A 108.8
C39 C38 H38B 108.8
C38 C39 H39 116.5
C40 C39 C38 127.0(4)
C40 C39 H39 116.5
C39 C40 H40A 120.0
C39 C40 H40B 120.0
H40A C40 H40B 120.0
C42 C41 N1 119.05(19)
C46 C41 N1 120.46(18)
C46 C41 C42 120.44(19)
C41 C42 H42 120.3
C41 C42 C43 119.3(2)
C43 C42 H42 120.3
C42 C43 H43 119.7
C44 C43 C42 120.6(2)
C44 C43 H43 119.7
C43 C44 H44 120.0
C43 C44 C45 120.1(2)
C45 C44 H44 120.0
C44 C45 H45 120.2
C44 C45 C46 119.6(2)
C46 C45 H45 120.2
C41 C46 C45 120.0(2)
C41 C46 H46 120.0
C45 C46 H46 120.0
C48 C47 O9 118.4(2)
C53 C47 O9 121.3(2)
C53 C47 C48 120.3(2)
O10 C48 C47 115.3(2)
O10 C48 C50 125.5(2)
C50 C48 C47 119.1(2)
O10 C49 H49A 109.5
O10 C49 H49B 109.5
O10 C49 H49C 109.5
H49A C49 H49B 109.5
H49A C49 H49C 109.5
H49B C49 H49C 109.5
C48 C50 H50 119.7
C48 C50 C51 120.6(2)
C51 C50 H50 119.7
C50 C51 C54 120.0(2)
C52 C51 C50 119.0(2)
C52 C51 C54 121.0(2)
C51 C52 H52 119.6
C53 C52 C51 120.9(2)
C53 C52 H52 119.6
C47 C53 H53 120.0
C52 C53 C47 120.1(2)
C52 C53 H53 120.0
C51 C54 H54A 108.1
C51 C54 H54B 108.1
H54A C54 H54B 107.3
C55 C54 C51 116.6(2)
C55 C54 H54A 108.1
C55 C54 H54B 108.1
C54 C55 H55 116.7
C56 C55 C54 126.5(3)
C56 C55 H55 116.7
C55 C56 H56A 120.0
C55 C56 H56B 120.0
H56A C56 H56B 120.0
C58 C57 O11 118.9(2)
C63 C57 O11 121.0(3)
C63 C57 C58 120.0(3)
O12 C58 C57 115.1(2)
O12 C58 C60 125.3(3)
C57 C58 C60 119.6(3)
O12 C59 H59A 109.5
O12 C59 H59B 109.5
O12 C59 H59C 109.5
H59A C59 H59B 109.5
H59A C59 H59C 109.5
H59B C59 H59C 109.5
C58 C60 H60 119.8
C61 C60 C58 120.4(3)
C61 C60 H60 119.8
C60 C61 C62 119.2(2)
C60 C61 C64 121.9(3)
C60 C61 C64A 119.1(13)
C62 C61 C64 118.8(3)
C62 C61 C64A 118.1(12)
C61 C62 H62 119.7
C61 C62 C63 120.7(3)
C63 C62 H62 119.7
C57 C63 C62 120.1(3)
C57 C63 H63 119.9
C62 C63 H63 119.9
C61 C64 H64A 108.6
C61 C64 H64B 108.6
H64A C64 H64B 107.6
C65 C64 C61 114.7(3)
C65 C64 H64A 108.6
C65 C64 H64B 108.6
C64 C65 H65 116.0
C66 C65 C64 128.0(4)
C66 C65 H65 116.0
C65 C66 H66A 120.0
C65 C66 H66B 120.0
H66A C66 H66B 120.0
C61 C64A H64C 109.4
C61 C64A H64D 109.4
H64C C64A H64D 108.0
C65A C64A C61 111.2(5)
C65A C64A H64C 109.4
C65A C64A H64D 109.4
C64A C65A H65A 119.4
C66A C65A C64A 121.3(7)
C66A C65A H65A 119.4
C65A C66A H66C 120.0
C65A C66A H66D 120.0
H66C C66A H66D 120.0
C68 C67 O13 118.2(2)
C73 C67 O13 120.5(2)
C73 C67 C68 121.2(2)
O14 C68 C67 116.6(2)
O14 C68 C70 125.4(2)
C67 C68 C70 118.0(2)
O14 C69 H69A 109.5
O14 C69 H69B 109.5
O14 C69 H69C 109.5
H69A C69 H69B 109.5
H69A C69 H69C 109.5
H69B C69 H69C 109.5
C68 C70 H70 119.6
C71 C70 C68 120.9(2)
C71 C70 H70 119.6
C70 C71 C74 120.0(3)
C70 C71 C74A 120.2(6)
C72 C71 C70 119.9(2)
C72 C71 C74 119.6(3)
C72 C71 C74A 117.7(5)
C71 C72 H72 120.1
C71 C72 C73 119.8(3)
C73 C72 H72 120.1
C67 C73 C72 120.2(2)
C67 C73 H73 119.9
C72 C73 H73 119.9
C71 C74 H74A 109.6
C71 C74 H74B 109.6
H74A C74 H74B 108.1
C75 C74 C71 110.5(3)
C75 C74 H74A 109.6
C75 C74 H74B 109.5
C74 C75 H75 117.7
C76 C75 C74 124.6(6)
C76 C75 H75 117.7
C75 C76 H76A 120.0
C75 C76 H76B 120.0
H76A C76 H76B 120.0
C71 C74A H74C 110.1
C71 C74A H74D 110.1
H74C C74A H74D 108.4
C75A C74A C71 108.1(5)
C75A C74A H74C 110.1
C75A C74A H74D 110.1
C74A C75A H75A 118.8
C76A C75A C74A 122.3(7)
C76A C75A H75A 118.8
C75A C76A H76C 120.0
C75A C76A H76D 120.0
H76C C76A H76D 120.0
C78 C77 O15 118.0(2)
C83 C77 O15 121.5(2)
C83 C77 C78 120.5(2)
O16 C78 C77 115.40(19)
O16 C78 C80 125.4(2)
C80 C78 C77 119.2(2)
O16 C79 H79A 109.5
O16 C79 H79B 109.5
O16 C79 H79C 109.5
H79A C79 H79B 109.5
H79A C79 H79C 109.5
H79B C79 H79C 109.5
C78 C80 H80 119.6
C81 C80 C78 120.7(2)
C81 C80 H80 119.6
C80 C81 C84 120.3(2)
C80 C81 C84A 117.9(10)
C82 C81 C80 119.0(2)
C82 C81 C84 120.7(3)
C82 C81 C84A 122.3(9)
C81 C82 H82 119.7
C81 C82 C83 120.5(2)
C83 C82 H82 119.7
C77 C83 C82 120.1(2)
C77 C83 H83 120.0
C82 C83 H83 120.0
C81 C84 H84A 108.8
C81 C84 H84B 108.8
H84A C84 H84B 107.7
C85 C84 C81 113.7(2)
C85 C84 H84A 108.8
C85 C84 H84B 108.8
C84 C85 H85 112.5
C86 C85 C84 134.9(4)
C86 C85 H85 112.5
C85 C86 H86A 120.0
C85 C86 H86B 120.0
H86A C86 H86B 120.0
C81 C84A H84C 109.1
C81 C84A H84D 109.1
H84C C84A H84D 107.8
C85A C84A C81 112.6(6)
C85A C84A H84C 109.1
C85A C84A H84D 109.1
C84A C85A H85A 118.5
C86A C85A C84A 123.0(8)
C86A C85A H85A 118.5
C85A C86A H86C 120.0
C85A C86A H86D 120.0
H86C C86A H86D 120.0
C88 C87 N2 119.29(19)
C88 C87 C92 120.2(2)
C92 C87 N2 120.49(19)
C87 C88 H88 119.9
C87 C88 C89 120.2(2)
C89 C88 H88 119.9
C88 C89 H89 119.9
C90 C89 C88 120.1(2)
C90 C89 H89 119.9
C89 C90 H90 119.8
C89 C90 C91 120.4(2)
C91 C90 H90 119.8
C90 C91 H91 120.1
C90 C91 C92 119.8(2)
C92 C91 H91 120.1
C87 C92 C91 119.4(2)
C87 C92 H92 120.3
C91 C92 H92 120.3

loop_
_geom_bond_atom_site_label_1
_geom_bond_atom_site_label_2
_geom_bond_distance
Cu1 Cu2 2.8362(5)
Cu1 Cu4 2.7565(4)
Cu1 Br1 2.7098(4)
Cu1 Br2 2.7305(4)
Cu1 Br4 2.3918(4)
Cu1 P1 2.1621(6)
Cu2 Cu3 2.8126(4)
Cu2 Br1 2.4902(4)
Cu2 Br2 2.7319(4)
Cu2 Br3 2.4165(4)
Cu2 P2 2.1603(6)
Cu3 Cu4 2.8486(4)
Cu3 Br2 2.5101(4)
Cu3 Br3 2.3771(4)
Cu3 P3 2.1606(6)
Cu4 Br1 2.5669(4)
Cu4 Br2 2.6482(4)
Cu4 Br4 2.4351(4)
Cu4 P4 2.1661(6)
P1 O1 1.6090(15)
P1 O3 1.6191(14)
P1 N1 1.6739(19)
P2 O5 1.6134(16)
P2 O7 1.6025(16)
P2 N1 1.6869(18)
P3 O9 1.6118(15)
P3 O11 1.6205(15)
P3 N2 1.6771(18)
P4 O13 1.6096(15)
P4 O15 1.6256(14)
P4 N2 1.6890(17)
O1 C1 1.407(2)
O2 C2 1.357(3)
O2 C3 1.424(3)
O3 C11 1.397(3)
O4 C12 1.358(3)
O4 C13 1.435(2)
O5 C21 1.392(3)
O6 C22 1.353(3)
O6 C23 1.434(3)
O7 C31 1.390(3)
O8 C32 1.352(3)
O8 C33 1.443(3)
O9 C47 1.397(3)
O10 C48 1.368(3)
O10 C49 1.436(3)
O11 C57 1.399(3)
O12 C58 1.356(3)
O12 C59 1.432(3)
O13 C67 1.409(2)
O14 C68 1.359(3)
O14 C69 1.437(3)
O15 C77 1.400(2)
O16 C78 1.359(2)
O16 C79 1.418(2)
N1 C41 1.465(2)
N2 C87 1.453(2)
C1 C2 1.376(3)
C1 C7 1.367(3)
C2 C4 1.397(3)
C3 H3A 0.9800
C3 H3B 0.9800
C3 H3C 0.9800
C4 H4 0.9500
C4 C5 1.378(3)
C5 C6 1.364(4)
C5 C8 1.519(3)
C5 C8A 1.521(4)
C6 H6 0.9500
C6 C7 1.382(3)
C7 H7 0.9500
C8 H8A 0.9900
C8 H8B 0.9900
C8 C9 1.491(3)
C9 H9 0.9500
C9 C10 1.310(4)
C10 H10A 0.9500
C10 H10B 0.9500
C8A H8AA 0.9900
C8A H8AB 0.9900
C8A C9A 1.493(4)
C9A H9A 0.9500
C9A C10A 1.321(5)
C10A H10C 0.9500
C10A H10D 0.9500
C11 C12 1.402(3)
C11 C17 1.364(3)
C12 C14 1.379(3)
C13 H13A 0.9800
C13 H13B 0.9800
C13 H13C 0.9800
C14 H14 0.9500
C14 C15 1.381(3)
C15 C16 1.379(3)
C15 C18 1.535(3)
C15 C18A 1.527(4)
C16 H16 0.9500
C16 C17 1.388(3)
C17 H17 0.9500
C18 H18A 0.9900
C18 H18B 0.9900
C18 C19 1.494(3)
C19 H19 0.9500
C19 C20 1.301(3)
C20 H20A 0.9500
C20 H20B 0.9500
C18A H18C 0.9900
C18A H18D 0.9900
C18A C19A 1.503(4)
C19A H19A 0.9500
C19A C20A 1.301(5)
C20A H20C 0.9500
C20A H20D 0.9500
C21 C22 1.404(3)
C21 C27 1.356(3)
C22 C24 1.380(3)
C23 H23A 0.9800
C23 H23B 0.9800
C23 H23C 0.9800
C24 H24 0.9500
C24 C25 1.376(3)
C25 C26 1.377(3)
C25 C28 1.514(3)
C26 H26 0.9500
C26 C27 1.391(3)
C27 H27 0.9500
C28 H28A 0.9900
C28 H28B 0.9900
C28 C29 1.460(4)
C29 H29 0.9500
C29 C30 1.309(5)
C30 H30A 0.9500
C30 H30B 0.9500
C31 C32 1.377(3)
C31 C37 1.367(3)
C32 C34 1.394(3)
C33 H33A 0.9800
C33 H33B 0.9800
C33 H33C 0.9800
C34 H34 0.9500
C34 C35 1.373(4)
C35 C36 1.390(4)
C35 C38 1.525(4)
C36 H36 0.9500
C36 C37 1.380(3)
C37 H37 0.9500
C38 H38A 0.9900
C38 H38B 0.9900
C38 C39 1.482(5)
C39 H39 0.9500
C39 C40 1.257(5)
C40 H40A 0.9500
C40 H40B 0.9500
C41 C42 1.375(3)
C41 C46 1.373(3)
C42 H42 0.9500
C42 C43 1.382(3)
C43 H43 0.9500
C43 C44 1.370(3)
C44 H44 0.9500
C44 C45 1.375(3)
C45 H45 0.9500
C45 C46 1.386(3)
C46 H46 0.9500
C47 C48 1.385(3)
C47 C53 1.371(3)
C48 C50 1.381(3)
C49 H49A 0.9800
C49 H49B 0.9800
C49 H49C 0.9800
C50 H50 0.9500
C50 C51 1.387(3)
C51 C52 1.374(3)
C51 C54 1.500(3)
C52 H52 0.9500
C52 C53 1.371(3)
C53 H53 0.9500
C54 H54A 0.9900
C54 H54B 0.9900
C54 C55 1.484(3)
C55 H55 0.9500
C55 C56 1.281(4)
C56 H56A 0.9500
C56 H56B 0.9500
C57 C58 1.381(3)
C57 C63 1.356(3)
C58 C60 1.399(3)
C59 H59A 0.9800
C59 H59B 0.9800
C59 H59C 0.9800
C60 H60 0.9500
C60 C61 1.364(4)
C61 C62 1.376(4)
C61 C64 1.524(3)
C61 C64A 1.526(4)
C62 H62 0.9500
C62 C63 1.387(4)
C63 H63 0.9500
C64 H64A 0.9900
C64 H64B 0.9900
C64 C65 1.473(3)
C65 H65 0.9500
C65 C66 1.265(3)
C66 H66A 0.9500
C66 H66B 0.9500
C64A H64C 0.9900
C64A H64D 0.9900
C64A C65A 1.507(4)
C65A H65A 0.9500
C65A C66A 1.306(5)
C66A H66C 0.9500
C66A H66D 0.9500
C67 C68 1.386(3)
C67 C73 1.356(3)
C68 C70 1.389(3)
C69 H69A 0.9800
C69 H69B 0.9800
C69 H69C 0.9800
C70 H70 0.9500
C70 C71 1.378(4)
C71 C72 1.363(3)
C71 C74 1.543(3)
C71 C74A 1.535(4)
C72 H72 0.9500
C72 C73 1.386(3)
C73 H73 0.9500
C74 H74A 0.9900
C74 H74B 0.9900
C74 C75 1.490(3)
C75 H75 0.9500
C75 C76 1.270(4)
C76 H76A 0.9500
C76 H76B 0.9500
C74A H74C 0.9900
C74A H74D 0.9900
C74A C75A 1.503(4)
C75A H75A 0.9500
C75A C76A 1.297(5)
C76A H76C 0.9500
C76A H76D 0.9500
C77 C78 1.391(3)
C77 C83 1.357(3)
C78 C80 1.390(3)
C79 H79A 0.9800
C79 H79B 0.9800
C79 H79C 0.9800
C80 H80 0.9500
C80 C81 1.386(3)
C81 C82 1.378(3)
C81 C84 1.524(3)
C81 C84A 1.523(4)
C82 H82 0.9500
C82 C83 1.396(3)
C83 H83 0.9500
C84 H84A 0.9900
C84 H84B 0.9900
C84 C85 1.479(3)
C85 H85 0.9500
C85 C86 1.211(3)
C86 H86A 0.9500
C86 H86B 0.9500
C84A H84C 0.9900
C84A H84D 0.9900
C84A C85A 1.504(4)
C85A H85A 0.9500
C85A C86A 1.300(5)
C86A H86C 0.9500
C86A H86D 0.9500
C87 C88 1.371(3)
C87 C92 1.377(3)
C88 H88 0.9500
C88 C89 1.382(3)
C89 H89 0.9500
C89 C90 1.364(3)
C90 H90 0.9500
C90 C91 1.374(3)
C91 H91 0.9500
C91 C92 1.398(3)
C92 H92 0.9500

loop_
_geom_torsion_atom_site_label_1
_geom_torsion_atom_site_label_2
_geom_torsion_atom_site_label_3
_geom_torsion_atom_site_label_4
_geom_torsion
Cu1 P1 O1 C1 23.01(19)
Cu1 P1 O3 C11 57.27(16)
Cu1 P1 N1 P2 16.55(13)
Cu1 P1 N1 C41 -174.63(13)
Cu2 P2 O5 C21 21.9(2)
Cu2 P2 O7 C31 13.8(2)
Cu2 P2 N1 P1 -21.53(13)
Cu2 P2 N1 C41 169.29(12)
Cu3 P3 O9 C47 35.29(18)
Cu3 P3 O11 C57 21.3(2)
Cu3 P3 N2 P4 -6.15(13)
Cu3 P3 N2 C87 173.60(13)
Cu4 P4 O13 C67 37.30(18)
Cu4 P4 O15 C77 18.59(16)
Cu4 P4 N2 P3 2.34(13)
Cu4 P4 N2 C87 -177.41(13)
P1 O1 C1 C2 -97.1(2)
P1 O1 C1 C7 86.6(2)
P1 O3 C11 C12 -81.4(2)
P1 O3 C11 C17 101.4(2)
P1 N1 C41 C42 102.0(2)
P1 N1 C41 C46 -80.6(2)
P2 O5 C21 C22 -92.1(2)
P2 O5 C21 C27 88.7(2)
P2 O7 C31 C32 -83.5(2)
P2 O7 C31 C37 100.6(2)
P2 N1 C41 C42 -89.1(2)
P2 N1 C41 C46 88.3(2)
P3 O9 C47 C48 -85.6(2)
P3 O9 C47 C53 96.8(2)
P3 O11 C57 C58 -87.4(2)
P3 O11 C57 C63 95.9(2)
P3 N2 C87 C88 -88.2(2)
P3 N2 C87 C92 90.3(2)
P4 O13 C67 C68 -89.5(2)
P4 O13 C67 C73 94.7(2)
P4 O15 C77 C78 -99.4(2)
P4 O15 C77 C83 82.8(2)
P4 N2 C87 C88 91.5(2)
P4 N2 C87 C92 -89.9(2)
O1 P1 O3 C11 -70.37(15)
O1 P1 N1 P2 147.48(10)
O1 P1 N1 C41 -43.71(17)
O1 C1 C2 O2 3.1(3)
O1 C1 C2 C4 -174.71(18)
O1 C1 C7 C6 174.0(2)
O2 C2 C4 C5 -176.9(2)
O3 P1 O1 C1 150.75(17)
O3 P1 N1 P2 -112.10(11)
O3 P1 N1 C41 56.71(16)
O3 C11 C12 O4 -1.2(3)
O3 C11 C12 C14 178.54(19)
O3 C11 C17 C16 178.96(19)
O4 C12 C14 C15 -176.6(2)
O5 P2 O7 C31 -112.56(19)
O5 P2 N1 P1 108.59(12)
O5 P2 N1 C41 -60.60(16)
O5 C21 C22 O6 0.8(3)
O5 C21 C22 C24 -177.6(2)
O5 C21 C27 C26 178.2(2)
O6 C22 C24 C25 -179.3(2)
O7 P2 O5 C21 151.33(17)
O7 P2 N1 P1 -152.90(11)
O7 P2 N1 C41 37.91(16)
O7 C31 C32 O8 4.1(3)
O7 C31 C32 C34 -174.4(2)
O7 C31 C37 C36 174.7(2)
O8 C32 C34 C35 -178.9(2)
O9 P3 O11 C57 151.32(18)
O9 P3 N2 P4 -138.08(11)
O9 P3 N2 C87 41.67(16)
O9 C47 C48 O10 1.2(3)
O9 C47 C48 C50 -179.15(18)
O9 C47 C53 C52 178.24(19)
O10 C48 C50 C51 -179.1(2)
O11 P3 O9 C47 -90.12(17)
O11 P3 N2 P4 122.12(11)
O11 P3 N2 C87 -58.13(17)
O11 C57 C58 O12 2.3(3)
O11 C57 C58 C60 -176.63(19)
O11 C57 C63 C62 175.8(2)
O12 C58 C60 C61 -177.7(2)
O13 P4 O15 C77 147.05(15)
O13 P4 N2 P3 -127.71(11)
O13 P4 N2 C87 52.54(16)
O13 C67 C68 O14 4.2(3)
O13 C67 C68 C70 -175.3(2)
O13 C67 C73 C72 175.0(2)
O14 C68 C70 C71 -178.7(2)
O15 P4 O13 C67 -88.59(17)
O15 P4 N2 P3 131.52(10)
O15 P4 N2 C87 -48.23(17)
O15 C77 C78 O16 1.0(3)
O15 C77 C78 C80 -178.84(17)
O15 C77 C83 C82 178.32(18)
O16 C78 C80 C81 -179.9(2)
N1 P1 O1 C1 -108.23(17)
N1 P1 O3 C11 -173.82(14)
N1 P2 O5 C21 -109.15(18)
N1 P2 O7 C31 143.45(18)
N1 C41 C42 C43 175.9(2)
N1 C41 C46 C45 -176.4(2)
N2 P3 O9 C47 165.49(16)
N2 P3 O11 C57 -109.40(19)
N2 P4 O13 C67 167.96(16)
N2 P4 O15 C77 -113.47(15)
N2 C87 C88 C89 178.3(2)
N2 C87 C92 C91 -178.5(2)
C1 C2 C4 C5 0.7(3)
C2 C1 C7 C6 -2.3(3)
C2 C4 C5 C6 -2.3(4)
C2 C4 C5 C8 178.0(6)
C2 C4 C5 C8A 177.8(8)
C3 O2 C2 C1 171.4(2)
C3 O2 C2 C4 -10.9(3)
C4 C5 C6 C7 1.7(4)
C4 C5 C8 C9 -8.9(11)
C4 C5 C8A C9A -19.7(16)
C5 C6 C7 C1 0.6(4)
C5 C8 C9 C10 129.4(10)
C5 C8A C9A C10A 144.6(16)
C6 C5 C8 C9 171.4(6)
C6 C5 C8A C9A 160.5(9)
C7 C1 C2 O2 179.43(19)
C7 C1 C2 C4 1.6(3)
C8 C5 C6 C7 -178.6(5)
C8 C5 C8A C9A 161(6)
C8A C5 C6 C7 -178.6(10)
C8A C5 C8 C9 -8(4)
C11 C12 C14 C15 3.7(3)
C12 C11 C17 C16 1.9(3)
C12 C14 C15 C16 -0.5(4)
C12 C14 C15 C18 -177.0(3)
C12 C14 C15 C18A 172.2(7)
C13 O4 C12 C11 -179.62(19)
C13 O4 C12 C14 0.7(3)
C14 C15 C16 C17 -2.1(4)
C14 C15 C18 C19 157.0(3)
C14 C15 C18A C19A 54.2(12)
C15 C16 C17 C11 1.4(4)
C15 C18 C19 C20 122.1(4)
C15 C18A C19A C20A -115.1(10)
C16 C15 C18 C19 -19.2(5)
C16 C15 C18A C19A -132.6(7)
C17 C11 C12 O4 175.92(19)
C17 C11 C12 C14 -4.3(3)
C18 C15 C16 C17 174.0(3)
C18 C15 C18A C19A 17(2)
C18A C15 C16 C17 -176.1(6)
C18A C15 C18 C19 -55(3)
C21 C22 C24 C25 -1.1(4)
C22 C21 C27 C26 -0.8(4)
C22 C24 C25 C26 0.0(4)
C22 C24 C25 C28 -179.2(2)
C23 O6 C22 C21 170.8(2)
C23 O6 C22 C24 -10.9(4)
C24 C25 C26 C27 0.6(4)
C24 C25 C28 C29 50.8(4)
C25 C26 C27 C21 -0.2(4)
C25 C28 C29 C30 -113.0(4)
C26 C25 C28 C29 -128.4(3)
C27 C21 C22 O6 179.9(2)
C27 C21 C22 C24 1.5(4)
C28 C25 C26 C27 179.8(2)
C31 C32 C34 C35 -0.5(4)
C32 C31 C37 C36 -1.1(4)
C32 C34 C35 C36 -0.6(4)
C32 C34 C35 C38 -178.8(2)
C33 O8 C32 C31 168.8(2)
C33 O8 C32 C34 -12.8(3)
C34 C35 C36 C37 0.8(4)
C34 C35 C38 C39 -37.8(4)
C35 C36 C37 C31 0.0(4)
C35 C38 C39 C40 113.1(5)
C36 C35 C38 C39 143.9(3)
C37 C31 C32 O8 179.9(2)
C37 C31 C32 C34 1.4(4)
C38 C35 C36 C37 179.1(3)
C41 C42 C43 C44 0.5(4)
C42 C41 C46 C45 1.0(4)
C42 C43 C44 C45 1.1(4)
C43 C44 C45 C46 -1.6(4)
C44 C45 C46 C41 0.6(4)
C46 C41 C42 C43 -1.5(4)
C47 C48 C50 C51 1.3(3)
C48 C47 C53 C52 0.7(3)
C48 C50 C51 C52 -0.2(3)
C48 C50 C51 C54 179.8(2)
C49 O10 C48 C47 176.97(18)
C49 O10 C48 C50 -2.6(3)
C50 C51 C52 C53 -0.7(3)
C50 C51 C54 C55 80.0(3)
C51 C52 C53 C47 0.4(3)
C51 C54 C55 C56 -1.1(5)
C52 C51 C54 C55 -100.0(3)
C53 C47 C48 O10 178.82(19)
C53 C47 C48 C50 -1.5(3)
C54 C51 C52 C53 179.3(2)
C57 C58 C60 C61 1.1(3)
C58 C57 C63 C62 -0.9(4)
C58 C60 C61 C62 -1.5(4)
C58 C60 C61 C64 -177.1(2)
C58 C60 C61 C64A 156.4(7)
C59 O12 C58 C57 174.8(2)
C59 O12 C58 C60 -6.3(3)
C60 C61 C62 C63 0.7(4)
C60 C61 C64 C65 -19.3(4)
C60 C61 C64A C65A 77(2)
C61 C62 C63 C57 0.5(4)
C61 C64 C65 C66 132.4(4)
C61 C64A C65A C66A 36(3)
C62 C61 C64 C65 165.1(3)
C62 C61 C64A C65A -124.6(17)
C63 C57 C58 O12 179.1(2)
C63 C57 C58 C60 0.1(4)
C64 C61 C62 C63 176.4(3)
C64 C61 C64A C65A -26.5(19)
C64A C61 C62 C63 -157.4(9)
C64A C61 C64 C65 71(3)
C67 C68 C70 C71 0.7(4)
C68 C67 C73 C72 -0.7(4)
C68 C70 C71 C72 -1.7(4)
C68 C70 C71 C74 169.8(3)
C68 C70 C71 C74A -164.4(5)
C69 O14 C68 C67 170.8(2)
C69 O14 C68 C70 -9.8(3)
C70 C71 C72 C73 1.5(4)
C70 C71 C74 C75 52.4(5)
C70 C71 C74A C75A -54.9(12)
C71 C72 C73 C67 -0.3(4)
C71 C74 C75 C76 -114.3(10)
C71 C74A C75A C76A 106(3)
C72 C71 C74 C75 -136.1(4)
C72 C71 C74A C75A 142.0(8)
C73 C67 C68 O14 180.0(2)
C73 C67 C68 C70 0.5(4)
C74 C71 C72 C73 -170.1(3)
C74 C71 C74A C75A 41.1(11)
C74A C71 C72 C73 164.6(6)
C74A C71 C74 C75 -44.7(15)
C77 C78 C80 C81 -0.1(3)
C78 C77 C83 C82 0.6(3)
C78 C80 C81 C82 1.6(3)
C78 C80 C81 C84 -176.8(2)
C78 C80 C81 C84A 171.2(16)
C79 O16 C78 C77 172.73(18)
C79 O16 C78 C80 -7.5(3)
C80 C81 C82 C83 -2.1(3)
C80 C81 C84 C85 -105.5(4)
C80 C81 C84A C85A -141.8(14)
C81 C82 C83 C77 1.0(3)
C81 C84 C85 C86 -105.1(5)
C81 C84A C85A C86A -85(3)
C82 C81 C84 C85 76.1(4)
C82 C81 C84A C85A 27(3)
C83 C77 C78 O16 178.81(19)
C83 C77 C78 C80 -1.0(3)
C84 C81 C82 C83 176.4(2)
C84 C81 C84A C85A 112(6)
C84A C81 C82 C83 -171.2(17)
C84A C81 C84 C85 -25(5)
C87 C88 C89 C90 0.6(4)
C88 C87 C92 C91 0.0(3)
C88 C89 C90 C91 -0.7(4)
C89 C90 C91 C92 0.6(4)
C90 C91 C92 C87 -0.2(4)
C92 C87 C88 C89 -0.2(4)
